data_1558836
loop_
_publ_author_name
'Tian, Jiayue'
'Liu, Luyao'
'Zhou, Kang'
'Hong, Zixiao'
'Chen, Qihui'
'Jiang, Feilong'
'Yuan, Daqiang'
'Sun, Qingfu'
'Hong, Maochun'

_publ_section_title
;
 Metal--organic tube or layered assembly: reversible sheet-to-tube
 transformation and adaptive recognition
;
_journal_issue 36
_journal_name_full 'Chemical Science'
_journal_page_first 9818
_journal_page_last 9826
_journal_paper_doi 10.1039/D0SC01176B
_journal_volume 11
_journal_year 2020
_chemical_formula_moiety '0.5(C80 H84 Br12 N12 O12 Zn6), 4(C5 H9 N O)'
_chemical_formula_sum 'C60 H78 Br6 N10 O10 Zn3'
_chemical_formula_weight 1774.89
_space_group_crystal_system orthorhombic
_space_group_IT_number 60
_space_group_name_Hall '-P 2n 2ab'
_space_group_name_H-M_alt 'P b c n'
_atom_sites_solution_hydrogens geom
_atom_sites_solution_primary dual
_audit_creation_date 2020-07-29
_audit_creation_method
;
Olex2 1.2
(compiled 2018.05.29 svn.r3508 for OlexSys, GUI svn.r5506)
;
_audit_update_record
;
2020-07-29 deposited with the CCDC.	2020-08-11 downloaded from the CCDC.
;
_cell_angle_alpha 90
_cell_angle_beta 90
_cell_angle_gamma 90
_cell_formula_units_Z 4
_cell_length_a 33.1022(15)
_cell_length_b 13.6273(4)
_cell_length_c 16.0057(5)
_cell_measurement_reflns_used 5339
_cell_measurement_temperature 173(2)
_cell_measurement_theta_max 72.7230
_cell_measurement_theta_min 4.4290
_cell_volume 7220.1(5)
_computing_molecular_graphics 'Olex2 (Dolomanov et al., 2009)'
_computing_publication_material 'Olex2 (Dolomanov et al., 2009)'
_computing_structure_refinement 'ShelXL (Sheldrick, 2015)'
_computing_structure_solution 'ShelXT (Sheldrick, 2015)'
_diffrn_ambient_temperature 173.15
_diffrn_measured_fraction_theta_full 0.999
_diffrn_measured_fraction_theta_max 0.977
_diffrn_measurement_device_type 'SuperNova, Dual, Cu at zero, Atlas'
_diffrn_radiation_type CuK\a
_diffrn_radiation_wavelength 1.54184
_diffrn_reflns_av_R_equivalents 0.0333
_diffrn_reflns_av_unetI/netI 0.0355
_diffrn_reflns_Laue_measured_fraction_full 0.999
_diffrn_reflns_Laue_measured_fraction_max 0.977
_diffrn_reflns_limit_h_max 40
_diffrn_reflns_limit_h_min -38
_diffrn_reflns_limit_k_max 11
_diffrn_reflns_limit_k_min -16
_diffrn_reflns_limit_l_max 19
_diffrn_reflns_limit_l_min -12
_diffrn_reflns_number 17519
_diffrn_reflns_point_group_measured_fraction_full 0.999
_diffrn_reflns_point_group_measured_fraction_max 0.977
_diffrn_reflns_theta_full 67.684
_diffrn_reflns_theta_max 73.143
_diffrn_reflns_theta_min 3.507
_exptl_absorpt_coefficient_mu 5.534
_exptl_crystal_colour 'metallic light colourless'
_exptl_crystal_colour_lustre metallic
_exptl_crystal_colour_modifier light
_exptl_crystal_colour_primary colourless
_exptl_crystal_density_diffrn 1.633
_exptl_crystal_description block
_exptl_crystal_F_000 3552
_exptl_crystal_size_max 0.2
_exptl_crystal_size_mid 0.2
_exptl_crystal_size_min 0.2
_refine_diff_density_max 1.518
_refine_diff_density_min -1.027
_refine_diff_density_rms 0.113
_refine_ls_extinction_method none
_refine_ls_goodness_of_fit_ref 1.158
_refine_ls_hydrogen_treatment constr
_refine_ls_matrix_type full
_refine_ls_number_parameters 469
_refine_ls_number_reflns 7060
_refine_ls_number_restraints 48
_refine_ls_restrained_S_all 1.154
_refine_ls_R_factor_all 0.0829
_refine_ls_R_factor_gt 0.0661
_refine_ls_shift/su_max 0.000
_refine_ls_shift/su_mean 0.000
_refine_ls_structure_factor_coef Fsqd
_refine_ls_weighting_details 'w=1/[\s^2^(Fo^2^)+(0.0156P)^2^+63.2602P] where P=(Fo^2^+2Fc^2^)/3'
_refine_ls_weighting_scheme calc
_refine_ls_wR_factor_gt 0.1293
_refine_ls_wR_factor_ref 0.1365
_reflns_Friedel_coverage 0.000
_reflns_number_gt 5674
_reflns_number_total 7060
_reflns_threshold_expression 'I > 2\s(I)'
_cod_data_source_file d0sc01176b2.cif
_cod_data_source_block data
_cod_depositor_comments 'Adding full bibliography for 1558835--1558840.cif.'
_cod_database_code 1558836
_shelx_shelxl_version_number 2016/6
_shelx_space_group_comment
;
The symmetry employed for this shelxl refinement is uniquely defined
by the following loop, which should always be used as a source of
symmetry information in preference to the above space-group names.
They are only intended as comments.
;
_olex2_refinement_description
;
1. Fixed Uiso
 At 1.2 times of:
  All C(H) groups, All C(H,H) groups
 At 1.5 times of:
  All C(H,H,H) groups
2. Same fragment restrains
{C21, N25, C22, C23, C24, C25, O4} sigma for 1-2: 0.02, 1-3: 0.04
as
{C31, N35, C32, C33, C34, C35, O34}
{C21, N25, C22, C23, C24, C25, O4} sigma for 1-2: 0.02, 1-3: 0.04
as
{C41, N45, C42, C43, C44, C45, O44}
3. Others
 Fixed Sof: C31(0.5) H31A(0.5) H31B(0.5) H31C(0.5) N35(0.5) C32(0.5) H32A(0.5)
 H32B(0.5) C33(0.5) H33A(0.5) H33B(0.5) C34(0.5) H34A(0.5) H34B(0.5) C35(0.5)
 O34(0.5) C41(0.5) H41A(0.5) H41B(0.5) H41C(0.5) N45(0.5) C42(0.5) H42A(0.5)
 H42B(0.5) C43(0.5) H43A(0.5) H43B(0.5) C44(0.5) H44A(0.5) H44B(0.5) C45(0.5)
 O44(0.5)
4.a Secondary CH2 refined with riding coordinates:
 C6(H6A,H6B), C9(H9A,H9B), C15(H15A,H15B), C22(H22A,H22B), C23(H23A,H23B),
 C24(H24A,H24B), C32(H32A,H32B), C33(H33A,H33B), C34(H34A,H34B), C42(H42A,H42B),
  C43(H43A,H43B), C44(H44A,H44B)
4.b Aromatic/amide H refined with riding coordinates:
 C1(H1), C2(H2), C4(H4), C5(H5), C11(H11), C12(H12), C13(H13), C14(H14),
 C17(H17), C18(H18), C19(H19), C20(H20)
4.c Idealised Me refined as rotating group:
 C8(H8A,H8B,H8C), C21(H21A,H21B,H21C), C31(H31A,H31B,H31C), C41(H41A,H41B,H41C)
;
_olex2_submission_special_instructions 'No special instructions were received'

loop_
_space_group_symop_operation_xyz
'x, y, z'
'-x+1/2, -y+1/2, z+1/2'
'x+1/2, -y+1/2, -z'
'-x, y, -z+1/2'
'-x, -y, -z'
'x-1/2, y-1/2, -z-1/2'
'-x-1/2, y-1/2, z'
'x, -y, z-1/2'

loop_
_atom_site_label
_atom_site_type_symbol
_atom_site_fract_x
_atom_site_fract_y
_atom_site_fract_z
_atom_site_U_iso_or_equiv
_atom_site_adp_type
_atom_site_occupancy
_atom_site_site_symmetry_order
_atom_site_calc_flag
_atom_site_refinement_flags_posn
_atom_site_refinement_flags_adp
_atom_site_refinement_flags_occupancy
_atom_site_disorder_assembly
_atom_site_disorder_group
Br1 Br 0.30066(3) 0.12397(5) 0.35430(5) 0.0426(2) Uani 1 1 d . . . . .
Br2 Br 0.41922(2) 0.18622(6) 0.39952(5) 0.04133(19) Uani 1 1 d . . . . .
Br3 Br 0.46280(3) 1.18629(7) 0.85598(6) 0.0541(2) Uani 1 1 d . . . . .
Zn1 Zn 0.35004(3) 0.20383(6) 0.43441(5) 0.0316(2) Uani 1 1 d . . . . .
Zn2 Zn 0.500000 1.10334(9) 0.750000 0.0386(3) Uani 1 2 d S T P . .
O1 O 0.31124(14) 0.6476(3) 0.4328(3) 0.0336(10) Uani 1 1 d . . . . .
O2 O 0.34796(14) 0.8214(3) 0.3171(3) 0.0343(10) Uani 1 1 d . . . . .
O3 O 0.36434(15) 0.8786(3) 0.5684(3) 0.0381(11) Uani 1 1 d . . . . .
N1 N 0.33675(17) 0.3507(4) 0.4333(3) 0.0296(12) Uani 1 1 d . . . . .
N2 N 0.34739(18) 0.8241(4) 0.0602(3) 0.0336(12) Uani 1 1 d . . . . .
N3 N 0.45894(19) 1.0210(4) 0.6859(4) 0.0367(13) Uani 1 1 d . . . . .
C1 C 0.3613(2) 0.4144(5) 0.4727(4) 0.0338(15) Uani 1 1 d . . . . .
H1 H 0.384671 0.389148 0.499542 0.041 Uiso 1 1 calc R . . . .
C2 C 0.3545(2) 0.5138(5) 0.4764(4) 0.0314(14) Uani 1 1 d . . . . .
H2 H 0.372405 0.555841 0.505982 0.038 Uiso 1 1 calc R . . . .
C3 C 0.3207(2) 0.5512(4) 0.4357(4) 0.0290(14) Uani 1 1 d . . . . .
C4 C 0.2949(2) 0.4868(5) 0.3939(4) 0.0335(15) Uani 1 1 d . . . . .
H4 H 0.271665 0.510259 0.365425 0.040 Uiso 1 1 calc R . . . .
C5 C 0.3041(2) 0.3883(5) 0.3950(4) 0.0300(14) Uani 1 1 d . . . . .
H5 H 0.286332 0.344463 0.367072 0.036 Uiso 1 1 calc R . . . .
C6 C 0.3396(2) 0.7160(4) 0.4688(4) 0.0318(14) Uani 1 1 d . . . . .
H6A H 0.366128 0.710061 0.440701 0.038 Uiso 1 1 calc R . . . .
H6B H 0.343282 0.701850 0.528951 0.038 Uiso 1 1 calc R . . . .
C7 C 0.3228(2) 0.8192(5) 0.4571(4) 0.0304(14) Uani 1 1 d . . . . .
C8 C 0.2850(2) 0.8360(5) 0.5103(4) 0.0370(16) Uani 1 1 d . . . . .
H8A H 0.275837 0.903881 0.503636 0.055 Uiso 1 1 calc GR . . . .
H8B H 0.291388 0.823664 0.569196 0.055 Uiso 1 1 calc GR . . . .
H8C H 0.263608 0.791059 0.492218 0.055 Uiso 1 1 calc GR . . . .
C9 C 0.3117(2) 0.8369(5) 0.3661(4) 0.0296(14) Uani 1 1 d . . . . .
H9A H 0.290248 0.790698 0.348366 0.036 Uiso 1 1 calc R . . . .
H9B H 0.301658 0.904732 0.358444 0.036 Uiso 1 1 calc R . . . .
C10 C 0.3454(2) 0.8264(5) 0.2326(4) 0.0304(14) Uani 1 1 d . . . . .
C11 C 0.3814(2) 0.8061(5) 0.1908(4) 0.0351(15) Uani 1 1 d . . . . .
H11 H 0.405481 0.793030 0.221017 0.042 Uiso 1 1 calc R . . . .
C12 C 0.3812(2) 0.8053(5) 0.1052(4) 0.0343(15) Uani 1 1 d . . . . .
H12 H 0.405657 0.791028 0.076470 0.041 Uiso 1 1 calc R . . . .
C13 C 0.3134(2) 0.8446(5) 0.1011(4) 0.0374(16) Uani 1 1 d . . . . .
H13 H 0.289648 0.857592 0.069577 0.045 Uiso 1 1 calc R . . . .
C14 C 0.3110(2) 0.8480(5) 0.1873(4) 0.0367(16) Uani 1 1 d . . . . .
H14 H 0.286434 0.864650 0.214530 0.044 Uiso 1 1 calc R . . . .
C15 C 0.3567(2) 0.8902(5) 0.4799(4) 0.0322(15) Uani 1 1 d . . . . .
H15A H 0.381339 0.874851 0.447425 0.039 Uiso 1 1 calc R . . . .
H15B H 0.348502 0.958499 0.467472 0.039 Uiso 1 1 calc R . . . .
C16 C 0.3963(2) 0.9261(5) 0.6031(4) 0.0342(15) Uani 1 1 d . . . . .
C17 C 0.4263(2) 0.9743(5) 0.5582(4) 0.0368(16) Uani 1 1 d . . . . .
H17 H 0.425608 0.976143 0.498843 0.044 Uiso 1 1 calc R . . . .
C18 C 0.4570(2) 1.0192(5) 0.6017(4) 0.0375(16) Uani 1 1 d . . . . .
H18 H 0.477928 1.050562 0.570992 0.045 Uiso 1 1 calc R . . . .
C19 C 0.4296(2) 0.9746(5) 0.7280(4) 0.0426(19) Uani 1 1 d . . . . .
H19 H 0.430621 0.974870 0.787304 0.051 Uiso 1 1 calc R . . . .
C20 C 0.3979(3) 0.9267(5) 0.6898(4) 0.0420(18) Uani 1 1 d . . . . .
H20 H 0.377734 0.894722 0.721977 0.050 Uiso 1 1 calc R . . . .
C21 C 0.4744(4) 0.6946(8) 0.6028(9) 0.104(4) Uani 1 1 d D . . . .
H21A H 0.447115 0.693043 0.579107 0.157 Uiso 1 1 calc GR . . . .
H21B H 0.492309 0.731541 0.565454 0.157 Uiso 1 1 calc GR . . . .
H21C H 0.473685 0.726528 0.657623 0.157 Uiso 1 1 calc GR . . . .
N25 N 0.4897(2) 0.5933(6) 0.6120(6) 0.078(3) Uani 1 1 d D . . . .
C22 C 0.5303(3) 0.5734(9) 0.6429(11) 0.125(6) Uani 1 1 d D . . . .
H22A H 0.533482 0.595780 0.701342 0.150 Uiso 1 1 calc R . . . .
H22B H 0.550975 0.605663 0.607625 0.150 Uiso 1 1 calc R . . . .
C23 C 0.5331(3) 0.4605(7) 0.6365(7) 0.070(3) Uani 1 1 d D . . . .
H23A H 0.551579 0.441141 0.590732 0.084 Uiso 1 1 calc R . . . .
H23B H 0.543186 0.432199 0.689461 0.084 Uiso 1 1 calc R . . . .
C24 C 0.4903(3) 0.4249(8) 0.6186(7) 0.077(3) Uani 1 1 d D . . . .
H24A H 0.490060 0.379256 0.570493 0.092 Uiso 1 1 calc R . . . .
H24B H 0.478879 0.391025 0.667889 0.092 Uiso 1 1 calc R . . . .
C25 C 0.4667(3) 0.5162(8) 0.5990(5) 0.065(3) Uani 1 1 d D . . . .
O4 O 0.43148(18) 0.5175(6) 0.5766(4) 0.0719(19) Uani 1 1 d D . . . .
C31 C 0.2875(7) 0.5767(14) 0.1623(16) 0.069(7) Uani 0.5 1 d D . . A 1
H31A H 0.262953 0.540960 0.146972 0.104 Uiso 0.5 1 calc GR . . A 1
H31B H 0.297176 0.614397 0.114139 0.104 Uiso 0.5 1 calc GR . . A 1
H31C H 0.281620 0.621544 0.208611 0.104 Uiso 0.5 1 calc GR . . A 1
N35 N 0.3187(4) 0.5068(8) 0.1881(7) 0.040(3) Uani 0.5 1 d D . . A 1
C32 C 0.3583(9) 0.5429(17) 0.215(3) 0.061(10) Uani 0.5 1 d D . . A 1
H32A H 0.355645 0.590393 0.261763 0.073 Uiso 0.5 1 calc R . . A 1
H32B H 0.373078 0.574278 0.168604 0.073 Uiso 0.5 1 calc R . . A 1
C33 C 0.3795(5) 0.4479(11) 0.2442(9) 0.048(4) Uani 0.5 1 d D . . A 1
H33A H 0.407996 0.446709 0.225419 0.058 Uiso 0.5 1 calc R . . A 1
H33B H 0.378740 0.441874 0.305769 0.058 Uiso 0.5 1 calc R . . A 1
C34 C 0.3551(7) 0.3652(14) 0.2026(19) 0.039(5) Uani 0.5 1 d D . . A 1
H34A H 0.368684 0.342182 0.151056 0.047 Uiso 0.5 1 calc R . . A 1
H34B H 0.351854 0.308980 0.241127 0.047 Uiso 0.5 1 calc R . . A 1
C35 C 0.3145(7) 0.4109(12) 0.1823(17) 0.039(6) Uani 0.5 1 d D . . A 1
O34 O 0.2868(10) 0.367(2) 0.148(2) 0.046(5) Uani 0.5 1 d D . . A 1
C41 C 0.3636(9) 0.3422(19) 0.213(2) 0.057(8) Uani 0.5 1 d D . . B 2
H41A H 0.348069 0.282051 0.203036 0.085 Uiso 0.5 1 calc GR . . B 2
H41B H 0.372999 0.343888 0.270615 0.085 Uiso 0.5 1 calc GR . . B 2
H41C H 0.386982 0.343409 0.174904 0.085 Uiso 0.5 1 calc GR . . B 2
N45 N 0.3380(5) 0.4279(9) 0.1962(8) 0.038(3) Uani 0.5 1 d D . . B 2
C42 C 0.3537(8) 0.5263(16) 0.212(3) 0.070(13) Uani 0.5 1 d D . . B 2
H42A H 0.376611 0.541675 0.174605 0.084 Uiso 0.5 1 calc R . . B 2
H42B H 0.362633 0.533334 0.270876 0.084 Uiso 0.5 1 calc R . . B 2
C43 C 0.3171(7) 0.5929(11) 0.1936(11) 0.075(7) Uani 0.5 1 d D . . B 2
H43A H 0.308390 0.627748 0.244802 0.090 Uiso 0.5 1 calc R . . B 2
H43B H 0.324005 0.642121 0.150406 0.090 Uiso 0.5 1 calc R . . B 2
C44 C 0.2835(6) 0.5249(12) 0.1624(14) 0.061(6) Uani 0.5 1 d D . . B 2
H44A H 0.259184 0.531088 0.197872 0.073 Uiso 0.5 1 calc R . . B 2
H44B H 0.276145 0.541184 0.104039 0.073 Uiso 0.5 1 calc R . . B 2
C45 C 0.3006(7) 0.4224(12) 0.168(2) 0.045(7) Uani 0.5 1 d D . . B 2
O44 O 0.2806(10) 0.347(2) 0.162(2) 0.056(8) Uani 0.5 1 d D . . B 2

loop_
_atom_site_aniso_label
_atom_site_aniso_U_11
_atom_site_aniso_U_22
_atom_site_aniso_U_33
_atom_site_aniso_U_23
_atom_site_aniso_U_13
_atom_site_aniso_U_12
Br1 0.0557(5) 0.0285(3) 0.0437(4) -0.0015(3) -0.0073(4) -0.0105(3)
Br2 0.0496(4) 0.0415(4) 0.0330(4) -0.0043(3) 0.0035(3) 0.0048(3)
Br3 0.0596(5) 0.0523(5) 0.0502(5) -0.0182(4) -0.0223(4) 0.0138(4)
Zn1 0.0475(5) 0.0236(4) 0.0238(4) -0.0004(3) -0.0016(4) -0.0002(4)
Zn2 0.0497(8) 0.0316(7) 0.0344(7) 0.000 -0.0165(6) 0.000
O1 0.038(3) 0.021(2) 0.041(3) -0.0023(19) -0.006(2) 0.0009(19)
O2 0.039(3) 0.046(3) 0.017(2) -0.001(2) -0.0022(19) -0.003(2)
O3 0.057(3) 0.036(3) 0.021(2) -0.001(2) -0.004(2) -0.012(2)
N1 0.039(3) 0.022(2) 0.028(3) -0.001(2) -0.002(2) -0.001(2)
N2 0.043(3) 0.029(3) 0.028(3) 0.000(2) -0.002(2) -0.003(2)
N3 0.052(4) 0.027(3) 0.032(3) 0.002(2) -0.010(3) -0.003(3)
C1 0.040(4) 0.026(3) 0.036(4) -0.003(3) -0.003(3) 0.002(3)
C2 0.040(4) 0.025(3) 0.029(3) 0.000(3) -0.009(3) -0.006(3)
C3 0.042(4) 0.020(3) 0.025(3) 0.002(3) 0.004(3) 0.000(3)
C4 0.030(3) 0.032(3) 0.039(4) -0.005(3) -0.006(3) 0.001(3)
C5 0.038(4) 0.029(3) 0.023(3) -0.003(3) 0.000(3) -0.004(3)
C6 0.042(4) 0.023(3) 0.030(3) -0.002(3) -0.005(3) -0.007(3)
C7 0.049(4) 0.024(3) 0.019(3) -0.001(2) -0.006(3) -0.002(3)
C8 0.050(4) 0.032(4) 0.029(3) -0.002(3) 0.000(3) 0.005(3)
C9 0.039(4) 0.025(3) 0.025(3) 0.002(3) -0.001(3) 0.001(3)
C10 0.047(4) 0.030(3) 0.014(3) 0.000(2) -0.004(3) -0.007(3)
C11 0.034(4) 0.038(4) 0.034(4) 0.000(3) -0.003(3) -0.005(3)
C12 0.041(4) 0.034(3) 0.028(3) -0.001(3) 0.002(3) -0.003(3)
C13 0.044(4) 0.037(4) 0.032(4) 0.001(3) -0.007(3) 0.000(3)
C14 0.047(4) 0.036(4) 0.027(3) -0.005(3) -0.001(3) -0.003(3)
C15 0.052(4) 0.027(3) 0.018(3) 0.000(3) -0.005(3) -0.008(3)
C16 0.047(4) 0.026(3) 0.030(3) -0.001(3) -0.012(3) -0.006(3)
C17 0.051(4) 0.037(4) 0.022(3) 0.001(3) -0.006(3) -0.004(3)
C18 0.037(4) 0.042(4) 0.033(4) 0.000(3) -0.004(3) -0.001(3)
C19 0.071(5) 0.038(4) 0.019(3) 0.004(3) -0.010(3) -0.014(4)
C20 0.069(5) 0.033(4) 0.024(3) 0.002(3) -0.009(3) -0.015(4)
C21 0.081(8) 0.076(8) 0.156(13) 0.027(9) -0.013(9) 0.004(7)
N25 0.053(5) 0.078(6) 0.102(7) 0.022(5) -0.007(5) -0.011(4)
C22 0.072(8) 0.097(10) 0.206(17) 0.043(11) -0.048(10) -0.021(7)
C23 0.058(6) 0.080(7) 0.071(6) 0.003(6) -0.007(5) 0.005(5)
C24 0.057(6) 0.088(8) 0.085(8) 0.000(6) 0.000(5) -0.003(6)
C25 0.053(5) 0.100(8) 0.040(5) -0.004(5) 0.000(4) -0.015(5)
O4 0.045(4) 0.107(6) 0.063(4) -0.001(4) -0.014(3) 0.002(4)
C31 0.103(19) 0.043(13) 0.061(14) 0.006(13) -0.004(12) 0.024(14)
N35 0.054(8) 0.041(7) 0.024(6) -0.001(5) -0.002(6) -0.005(7)
C32 0.08(2) 0.061(15) 0.046(17) 0.007(13) -0.006(13) -0.032(16)
C33 0.059(10) 0.056(10) 0.029(7) -0.010(7) -0.002(7) -0.001(8)
C34 0.043(13) 0.065(14) 0.011(10) 0.017(11) -0.006(9) 0.010(11)
C35 0.051(17) 0.047(12) 0.018(11) 0.003(8) -0.010(12) -0.007(12)
O34 0.047(12) 0.050(13) 0.043(9) 0.001(10) 0.016(9) -0.014(8)
C41 0.059(15) 0.089(17) 0.023(11) 0.025(13) -0.017(9) 0.025(13)
N45 0.051(10) 0.039(8) 0.023(7) 0.008(6) -0.002(7) -0.004(8)
C42 0.09(3) 0.059(16) 0.06(2) -0.033(15) 0.033(18) -0.027(16)
C43 0.15(2) 0.043(11) 0.033(10) -0.001(8) 0.028(12) -0.010(13)
C44 0.087(16) 0.048(12) 0.048(11) 0.006(11) 0.019(10) 0.029(12)
C45 0.07(2) 0.034(10) 0.031(14) 0.003(8) -0.014(12) 0.009(11)
O44 0.047(12) 0.051(13) 0.069(19) -0.006(11) 0.009(12) -0.010(8)

loop_
_atom_type_symbol
_atom_type_description
_atom_type_scat_dispersion_real
_atom_type_scat_dispersion_imag
_atom_type_scat_source
C C 0.0181 0.0091 'International Tables Vol C Tables 4.2.6.8 and 6.1.1.4'
H H 0.0000 0.0000 'International Tables Vol C Tables 4.2.6.8 and 6.1.1.4'
Br Br -0.6763 1.2805 'International Tables Vol C Tables 4.2.6.8 and 6.1.1.4'
N N 0.0311 0.0180 'International Tables Vol C Tables 4.2.6.8 and 6.1.1.4'
O O 0.0492 0.0322 'International Tables Vol C Tables 4.2.6.8 and 6.1.1.4'
Zn Zn -1.5491 0.6778 'International Tables Vol C Tables 4.2.6.8 and 6.1.1.4'

loop_
_geom_angle_atom_site_label_1
_geom_angle_atom_site_label_2
_geom_angle_atom_site_label_3
_geom_angle
_geom_angle_site_symmetry_1
_geom_angle_site_symmetry_3
_geom_angle_publ_flag
Br1 Zn1 Br2 119.85(4) . . ?
N1 Zn1 Br1 107.38(16) . . ?
N1 Zn1 Br2 107.71(16) . . ?
N1 Zn1 N2 100.4(2) . 8_566 ?
N2 Zn1 Br1 114.88(17) 8_566 . ?
N2 Zn1 Br2 104.71(17) 8_566 . ?
Br3 Zn2 Br3 123.33(7) 4_656 . ?
N3 Zn2 Br3 105.96(18) . . ?
N3 Zn2 Br3 104.32(17) . 4_656 ?
N3 Zn2 Br3 104.32(16) 4_656 . ?
N3 Zn2 Br3 105.95(18) 4_656 4_656 ?
N3 Zn2 N3 113.2(3) . 4_656 ?
C3 O1 C6 117.5(5) . . ?
C10 O2 C9 118.7(5) . . ?
C16 O3 C15 119.0(5) . . ?
C1 N1 Zn1 119.8(4) . . ?
C5 N1 Zn1 123.3(4) . . ?
C5 N1 C1 116.9(5) . . ?
C12 N2 Zn1 116.8(5) . 8_565 ?
C13 N2 Zn1 123.9(5) . 8_565 ?
C13 N2 C12 118.4(6) . . ?
C18 N3 Zn2 122.9(5) . . ?
C19 N3 Zn2 119.3(5) . . ?
C19 N3 C18 117.4(6) . . ?
N1 C1 H1 118.0 . . ?
N1 C1 C2 123.9(6) . . ?
C2 C1 H1 118.0 . . ?
C1 C2 H2 120.9 . . ?
C1 C2 C3 118.1(6) . . ?
C3 C2 H2 120.9 . . ?
O1 C3 C2 124.0(6) . . ?
O1 C3 C4 116.9(6) . . ?
C2 C3 C4 119.1(6) . . ?
C3 C4 H4 120.9 . . ?
C5 C4 C3 118.2(6) . . ?
C5 C4 H4 120.9 . . ?
N1 C5 C4 123.8(6) . . ?
N1 C5 H5 118.1 . . ?
C4 C5 H5 118.1 . . ?
O1 C6 H6A 110.1 . . ?
O1 C6 H6B 110.1 . . ?
O1 C6 C7 108.1(5) . . ?
H6A C6 H6B 108.4 . . ?
C7 C6 H6A 110.1 . . ?
C7 C6 H6B 110.1 . . ?
C6 C7 C8 111.6(5) . . ?
C6 C7 C15 106.7(5) . . ?
C9 C7 C6 110.5(5) . . ?
C9 C7 C8 108.2(6) . . ?
C9 C7 C15 107.8(5) . . ?
C15 C7 C8 111.9(5) . . ?
C7 C8 H8A 109.5 . . ?
C7 C8 H8B 109.5 . . ?
C7 C8 H8C 109.5 . . ?
H8A C8 H8B 109.5 . . ?
H8A C8 H8C 109.5 . . ?
H8B C8 H8C 109.5 . . ?
O2 C9 C7 107.2(5) . . ?
O2 C9 H9A 110.3 . . ?
O2 C9 H9B 110.3 . . ?
C7 C9 H9A 110.3 . . ?
C7 C9 H9B 110.3 . . ?
H9A C9 H9B 108.5 . . ?
O2 C10 C11 114.6(6) . . ?
O2 C10 C14 125.8(6) . . ?
C14 C10 C11 119.6(6) . . ?
C10 C11 H11 120.7 . . ?
C12 C11 C10 118.6(7) . . ?
C12 C11 H11 120.7 . . ?
N2 C12 C11 122.2(7) . . ?
N2 C12 H12 118.9 . . ?
C11 C12 H12 118.9 . . ?
N2 C13 H13 118.5 . . ?
N2 C13 C14 123.1(7) . . ?
C14 C13 H13 118.5 . . ?
C10 C14 H14 121.0 . . ?
C13 C14 C10 118.0(7) . . ?
C13 C14 H14 121.0 . . ?
O3 C15 C7 107.1(5) . . ?
O3 C15 H15A 110.3 . . ?
O3 C15 H15B 110.3 . . ?
C7 C15 H15A 110.3 . . ?
C7 C15 H15B 110.3 . . ?
H15A C15 H15B 108.6 . . ?
O3 C16 C17 124.7(6) . . ?
O3 C16 C20 116.2(6) . . ?
C20 C16 C17 119.1(6) . . ?
C16 C17 H17 120.8 . . ?
C18 C17 C16 118.4(6) . . ?
C18 C17 H17 120.8 . . ?
N3 C18 C17 123.2(7) . . ?
N3 C18 H18 118.4 . . ?
C17 C18 H18 118.4 . . ?
N3 C19 H19 118.3 . . ?
N3 C19 C20 123.5(6) . . ?
C20 C19 H19 118.3 . . ?
C16 C20 H20 120.8 . . ?
C19 C20 C16 118.4(7) . . ?
C19 C20 H20 120.8 . . ?
H21A C21 H21B 109.5 . . ?
H21A C21 H21C 109.5 . . ?
H21B C21 H21C 109.5 . . ?
N25 C21 H21A 109.5 . . ?
N25 C21 H21B 109.5 . . ?
N25 C21 H21C 109.5 . . ?
C22 N25 C21 121.5(9) . . ?
C25 N25 C21 122.3(9) . . ?
C25 N25 C22 116.0(9) . . ?
N25 C22 H22A 111.2 . . ?
N25 C22 H22B 111.2 . . ?
N25 C22 C23 102.6(9) . . ?
H22A C22 H22B 109.2 . . ?
C23 C22 H22A 111.2 . . ?
C23 C22 H22B 111.2 . . ?
C22 C23 H23A 110.6 . . ?
C22 C23 H23B 110.6 . . ?
H23A C23 H23B 108.7 . . ?
C24 C23 C22 105.9(8) . . ?
C24 C23 H23A 110.6 . . ?
C24 C23 H23B 110.6 . . ?
C23 C24 H24A 110.7 . . ?
C23 C24 H24B 110.7 . . ?
H24A C24 H24B 108.8 . . ?
C25 C24 C23 105.0(8) . . ?
C25 C24 H24A 110.7 . . ?
C25 C24 H24B 110.7 . . ?
N25 C25 C24 109.2(8) . . ?
O4 C25 N25 126.1(10) . . ?
O4 C25 C24 124.7(9) . . ?
H31A C31 H31B 109.5 . . ?
H31A C31 H31C 109.5 . . ?
H31B C31 H31C 109.5 . . ?
N35 C31 H31A 109.5 . . ?
N35 C31 H31B 109.5 . . ?
N35 C31 H31C 109.5 . . ?
C32 N35 C31 119.7(15) . . ?
C35 N35 C31 123.4(14) . . ?
C35 N35 C32 116.6(15) . . ?
N35 C32 H32A 111.3 . . ?
N35 C32 H32B 111.3 . . ?
N35 C32 C33 102.4(14) . . ?
H32A C32 H32B 109.2 . . ?
C33 C32 H32A 111.3 . . ?
C33 C32 H32B 111.3 . . ?
C32 C33 H33A 110.9 . . ?
C32 C33 H33B 110.9 . . ?
H33A C33 H33B 108.9 . . ?
C34 C33 C32 104.3(13) . . ?
C34 C33 H33A 110.9 . . ?
C34 C33 H33B 110.9 . . ?
C33 C34 H34A 110.8 . . ?
C33 C34 H34B 110.8 . . ?
H34A C34 H34B 108.8 . . ?
C35 C34 C33 104.9(13) . . ?
C35 C34 H34A 110.8 . . ?
C35 C34 H34B 110.8 . . ?
N35 C35 C34 107.4(14) . . ?
O34 C35 N35 127(2) . . ?
O34 C35 C34 124(2) . . ?
H41A C41 H41B 109.5 . . ?
H41A C41 H41C 109.5 . . ?
H41B C41 H41C 109.5 . . ?
N45 C41 H41A 109.5 . . ?
N45 C41 H41B 109.5 . . ?
N45 C41 H41C 109.5 . . ?
C42 N45 C41 119.6(17) . . ?
C45 N45 C41 124.0(16) . . ?
C45 N45 C42 116.4(15) . . ?
N45 C42 H42A 111.1 . . ?
N45 C42 H42B 111.1 . . ?
N45 C42 C43 103.1(14) . . ?
H42A C42 H42B 109.1 . . ?
C43 C42 H42A 111.1 . . ?
C43 C42 H42B 111.1 . . ?
C42 C43 H43A 110.5 . . ?
C42 C43 H43B 110.5 . . ?
H43A C43 H43B 108.7 . . ?
C44 C43 C42 106.1(12) . . ?
C44 C43 H43A 110.5 . . ?
C44 C43 H43B 110.5 . . ?
C43 C44 H44A 110.6 . . ?
C43 C44 H44B 110.6 . . ?
H44A C44 H44B 108.7 . . ?
C45 C44 C43 105.7(13) . . ?
C45 C44 H44A 110.6 . . ?
C45 C44 H44B 110.6 . . ?
N45 C45 C44 108.5(14) . . ?
O44 C45 N45 125(2) . . ?
O44 C45 C44 125(3) . . ?

loop_
_geom_bond_atom_site_label_1
_geom_bond_atom_site_label_2
_geom_bond_distance
_geom_bond_site_symmetry_2
_geom_bond_publ_flag
Br1 Zn1 2.3453(11) . ?
Br2 Zn1 2.3694(12) . ?
Br3 Zn2 2.3815(11) . ?
Zn1 N1 2.049(5) . ?
Zn1 N2 2.050(5) 8_566 ?
Zn2 N3 2.039(6) . ?
Zn2 N3 2.039(6) 4_656 ?
O1 C3 1.352(7) . ?
O1 C6 1.442(7) . ?
O2 C9 1.449(8) . ?
O2 C10 1.356(7) . ?
O3 C15 1.447(7) . ?
O3 C16 1.359(8) . ?
N1 C1 1.346(8) . ?
N1 C5 1.345(8) . ?
N2 C12 1.357(9) . ?
N2 C13 1.332(9) . ?
N3 C18 1.349(9) . ?
N3 C19 1.341(9) . ?
C1 H1 0.9500 . ?
C1 C2 1.375(9) . ?
C2 H2 0.9500 . ?
C2 C3 1.390(9) . ?
C3 C4 1.396(9) . ?
C4 H4 0.9500 . ?
C4 C5 1.375(9) . ?
C5 H5 0.9500 . ?
C6 H6A 0.9900 . ?
C6 H6B 0.9900 . ?
C6 C7 1.524(9) . ?
C7 C8 1.530(9) . ?
C7 C9 1.522(8) . ?
C7 C15 1.525(9) . ?
C8 H8A 0.9800 . ?
C8 H8B 0.9800 . ?
C8 H8C 0.9800 . ?
C9 H9A 0.9900 . ?
C9 H9B 0.9900 . ?
C10 C11 1.394(9) . ?
C10 C14 1.383(9) . ?
C11 H11 0.9500 . ?
C11 C12 1.370(9) . ?
C12 H12 0.9500 . ?
C13 H13 0.9500 . ?
C13 C14 1.382(9) . ?
C14 H14 0.9500 . ?
C15 H15A 0.9900 . ?
C15 H15B 0.9900 . ?
C16 C17 1.391(10) . ?
C16 C20 1.388(9) . ?
C17 H17 0.9500 . ?
C17 C18 1.377(9) . ?
C18 H18 0.9500 . ?
C19 H19 0.9500 . ?
C19 C20 1.377(10) . ?
C20 H20 0.9500 . ?
C21 H21A 0.9800 . ?
C21 H21B 0.9800 . ?
C21 H21C 0.9800 . ?
C21 N25 1.478(12) . ?
N25 C22 1.457(12) . ?
N25 C25 1.313(11) . ?
C22 H22A 0.9900 . ?
C22 H22B 0.9900 . ?
C22 C23 1.546(15) . ?
C23 H23A 0.9900 . ?
C23 H23B 0.9900 . ?
C23 C24 1.523(12) . ?
C24 H24A 0.9900 . ?
C24 H24B 0.9900 . ?
C24 C25 1.502(13) . ?
C25 O4 1.221(9) . ?
C31 H31A 0.9800 . ?
C31 H31B 0.9800 . ?
C31 H31C 0.9800 . ?
C31 N35 1.464(16) . ?
N35 C32 1.464(16) . ?
N35 C35 1.318(15) . ?
C32 H32A 0.9900 . ?
C32 H32B 0.9900 . ?
C32 C33 1.54(2) . ?
C33 H33A 0.9900 . ?
C33 H33B 0.9900 . ?
C33 C34 1.538(18) . ?
C34 H34A 0.9900 . ?
C34 H34B 0.9900 . ?
C34 C35 1.515(19) . ?
C35 O34 1.222(17) . ?
C41 H41A 0.9800 . ?
C41 H41B 0.9800 . ?
C41 H41C 0.9800 . ?
C41 N45 1.467(16) . ?
N45 C42 1.462(17) . ?
N45 C45 1.322(15) . ?
C42 H42A 0.9900 . ?
C42 H42B 0.9900 . ?
C42 C43 1.54(2) . ?
C43 H43A 0.9900 . ?
C43 H43B 0.9900 . ?
C43 C44 1.530(18) . ?
C44 H44A 0.9900 . ?
C44 H44B 0.9900 . ?
C44 C45 1.509(18) . ?
C45 O44 1.221(16) . ?
